data_7251437
loop_
_publ_author_name
'Cao, Winnie'
'Glascott, Bianca K.'
'Izgorodina, Ekaterina I.'
'Turner, David R.'

_publ_section_title
;
 Conformational preferences of diimide-based dicarboxylate species and
 their coordination polymers
;
_journal_issue 3
_journal_name_full CrystEngComm
_journal_page_first 736
_journal_page_last 747
_journal_paper_doi 10.1039/D5CE00993F
_journal_volume 28
_journal_year 2026
_chemical_formula_moiety 'C14 H8 N2 O8'
_chemical_formula_sum 'C14 H8 N2 O8'
_chemical_formula_weight 332.22
_space_group_crystal_system triclinic
_space_group_IT_number 2
_space_group_name_Hall '-P 1'
_space_group_name_H-M_alt 'P -1'
_atom_sites_solution_hydrogens mixed
_atom_sites_solution_primary iterative
_audit_creation_date 2025-07-09
_audit_creation_method
;
Olex2 1.5
(compiled 2025.05.31 svn.r86d253d1 for OlexSys, GUI svn.r7254)
;
_audit_update_record
;
2025-09-08 deposited with the CCDC.	2025-12-15 downloaded from the CCDC.
;
_cell_angle_alpha 90.10(3)
_cell_angle_beta 97.94(3)
_cell_angle_gamma 95.82(3)
_cell_formula_units_Z 1
_cell_length_a 5.0740(10)
_cell_length_b 5.2610(11)
_cell_length_c 12.385(3)
_cell_measurement_reflns_used 11748
_cell_measurement_temperature 100(2)
_cell_measurement_theta_max 31.680
_cell_measurement_theta_min 1.660
_cell_volume 325.71(13)
_computing_cell_refinement 'XDS (Kabsch, 1999)'
_computing_data_collection 'BluICE (McPhillips, 2002)'
_computing_data_reduction 'XDS (Kabsch, 1999)'
_computing_molecular_graphics 'Olex2 1.5 (Dolomanov et al., 2009)'
_computing_publication_material 'Olex2 1.5 (Dolomanov et al., 2009)'
_computing_structure_refinement 'SHELXL 2019/3 (Sheldrick, 2015)'
_computing_structure_solution 'ShelXS (Sheldrick, 2008)'
_diffrn_ambient_temperature 100(2)
_diffrn_measured_fraction_theta_full 0.989
_diffrn_measured_fraction_theta_max 0.843
_diffrn_measurement_device_type 'ADSC Quantum 210r'
_diffrn_measurement_method '\Phi Scan'
_diffrn_radiation_type synchrotron
_diffrn_radiation_wavelength 0.7108
_diffrn_reflns_av_R_equivalents 0.0509
_diffrn_reflns_av_unetI/netI 0.0296
_diffrn_reflns_Laue_measured_fraction_full 0.989
_diffrn_reflns_Laue_measured_fraction_max 0.843
_diffrn_reflns_limit_h_max 7
_diffrn_reflns_limit_h_min -7
_diffrn_reflns_limit_k_max 7
_diffrn_reflns_limit_k_min -7
_diffrn_reflns_limit_l_max 17
_diffrn_reflns_limit_l_min -17
_diffrn_reflns_number 11748
_diffrn_reflns_point_group_measured_fraction_full 0.989
_diffrn_reflns_point_group_measured_fraction_max 0.843
_diffrn_reflns_theta_full 25.244
_diffrn_reflns_theta_max 31.685
_diffrn_reflns_theta_min 1.661
_exptl_absorpt_coefficient_mu 0.143
_exptl_absorpt_correction_T_max 0.4340
_exptl_absorpt_correction_T_min 0.3067
_exptl_absorpt_correction_type multi-scan
_exptl_absorpt_process_details sadabs
_exptl_crystal_colour 'clear colourless'
_exptl_crystal_colour_lustre clear
_exptl_crystal_colour_primary colourless
_exptl_crystal_density_diffrn 1.694
_exptl_crystal_density_method 'not measured'
_exptl_crystal_description plate
_exptl_crystal_F_000 170
_exptl_crystal_size_max 0.03
_exptl_crystal_size_mid 0.02
_exptl_crystal_size_min 0.01
_refine_diff_density_max 0.329
_refine_diff_density_min -0.336
_refine_diff_density_rms 0.066
_refine_ls_extinction_method none
_refine_ls_goodness_of_fit_ref 1.027
_refine_ls_hydrogen_treatment mixed
_refine_ls_matrix_type full
_refine_ls_number_parameters 112
_refine_ls_number_reflns 1857
_refine_ls_number_restraints 1
_refine_ls_restrained_S_all 1.027
_refine_ls_R_factor_all 0.0712
_refine_ls_R_factor_gt 0.0551
_refine_ls_shift/su_max 0.000
_refine_ls_shift/su_mean 0.000
_refine_ls_structure_factor_coef Fsqd
_refine_ls_weighting_details 'w=1/[\s^2^(Fo^2^)+(0.0797P)^2^+0.1750P] where P=(Fo^2^+2Fc^2^)/3'
_refine_ls_weighting_scheme calc
_refine_ls_wR_factor_gt 0.1392
_refine_ls_wR_factor_ref 0.1512
_reflns_Friedel_coverage 0.000
_reflns_number_gt 1478
_reflns_number_total 1857
_reflns_threshold_expression 'I > 2\s(I)'
_cod_data_source_file d5ce00993f2.cif
_cod_data_source_block H2GlyPmDI
_cod_depositor_comments
;
The following automatic conversions were performed:

data item '_exptl_absorpt_correction_type' value 'Multi-Scan' was
changed to 'multi-scan' in accordance with the
/home/data/users/saulius/crontab/automatic-downloads/rss-feeds/RSC/lib/dictionaries/cif_core.dic
dictionary named 'cif_core.dic' version 2.4.2 last updated on
2011-04-26.

Automatic conversion script
Id: cif_fix_values 8170 2020-07-09 18:12:32Z antanas 
;
_cod_database_code 7251437
_shelx_shelxl_version_number 2019/3
_shelx_space_group_comment
;
The symmetry employed for this shelxl refinement is uniquely defined
by the following loop, which should always be used as a source of
symmetry information in preference to the above space-group names.
They are only intended as comments.
;
_olex2_refinement_description
;
1. Fixed Uiso
 At 1.2 times of:
  All C(H,H) groups, H7 of C7
 At 1.5 times of:
  H1 of C4
2. Restrained distances
 O1-H1
 0.86 with sigma of 0.02
3.a Secondary CH2 refined with riding coordinates:
 C2(H2A,H2B)
3.b Aromatic/amide H refined with riding coordinates:
 C7(H7)
;
_olex2_submission_special_instructions 'No special instructions were received'

loop_
_space_group_symop_operation_xyz
'x, y, z'
'-x, -y, -z'

loop_
_atom_site_label
_atom_site_type_symbol
_atom_site_fract_x
_atom_site_fract_y
_atom_site_fract_z
_atom_site_U_iso_or_equiv
_atom_site_adp_type
_atom_site_occupancy
_atom_site_site_symmetry_order
_atom_site_calc_flag
_atom_site_refinement_flags_posn
_atom_site_refinement_flags_adp
_atom_site_refinement_flags_occupancy
_atom_site_disorder_assembly
_atom_site_disorder_group
O1 O 0.1767(3) 1.3243(3) 0.98325(14) 0.0506(5) Uani 1 1 d D . . . .
O2 O 0.5473(3) 1.2560(3) 0.91224(11) 0.0370(3) Uani 1 1 d . . . . .
O3 O 0.0273(3) 1.3479(3) 0.64454(11) 0.0382(3) Uani 1 1 d . . . . .
O4 O 0.5048(3) 0.6958(3) 0.77692(11) 0.0406(4) Uani 1 1 d . . . . .
N1 N 0.2292(3) 1.0168(3) 0.73313(12) 0.0324(3) Uani 1 1 d . . . . .
C1 C 0.3044(3) 1.2198(4) 0.91492(14) 0.0321(4) Uani 1 1 d . . . . .
C2 C 0.1253(4) 1.0341(4) 0.83596(15) 0.0367(4) Uani 1 1 d . . . . .
H2A H 0.110743 0.862859 0.868974 0.044 Uiso 1 1 calc R U . . .
H2B H -0.056246 1.091128 0.822550 0.044 Uiso 1 1 calc R U . . .
C3 C 0.1756(3) 1.1816(3) 0.64653(14) 0.0310(4) Uani 1 1 d . . . . .
C4 C 0.4161(4) 0.8498(3) 0.71313(15) 0.0324(4) Uani 1 1 d . . . . .
H1 H 0.276(5) 1.450(4) 1.0243(19) 0.049 Uiso 1 1 d D U . . .
C5 C 0.3353(3) 1.1073(3) 0.56081(14) 0.0281(3) Uani 1 1 d . . . . .
C6 C 0.4786(3) 0.9064(3) 0.60098(14) 0.0286(3) Uani 1 1 d . . . . .
C7 C 0.3504(3) 1.2083(3) 0.45835(14) 0.0295(4) Uani 1 1 d . . . . .
H7 H 0.252274 1.344403 0.430888 0.035 Uiso 1 1 calc R U . . .

loop_
_atom_site_aniso_label
_atom_site_aniso_U_11
_atom_site_aniso_U_22
_atom_site_aniso_U_33
_atom_site_aniso_U_23
_atom_site_aniso_U_13
_atom_site_aniso_U_12
O1 0.0316(7) 0.0670(11) 0.0538(9) -0.0288(8) 0.0045(6) 0.0102(7)
O2 0.0296(6) 0.0470(8) 0.0349(7) -0.0038(6) 0.0054(5) 0.0044(6)
O3 0.0326(7) 0.0418(7) 0.0420(7) -0.0051(6) 0.0022(5) 0.0174(6)
O4 0.0466(8) 0.0394(7) 0.0369(7) 0.0047(6) 0.0032(6) 0.0138(6)
N1 0.0303(7) 0.0367(8) 0.0310(7) -0.0039(6) 0.0030(5) 0.0094(6)
C1 0.0285(8) 0.0405(9) 0.0289(8) -0.0001(7) 0.0055(6) 0.0100(7)
C2 0.0337(9) 0.0444(10) 0.0329(9) -0.0048(7) 0.0066(7) 0.0058(8)
C3 0.0248(7) 0.0330(8) 0.0345(8) -0.0065(6) -0.0012(6) 0.0071(6)
C4 0.0303(8) 0.0326(8) 0.0339(8) -0.0026(7) 0.0006(6) 0.0068(7)
C5 0.0227(7) 0.0282(7) 0.0329(8) -0.0045(6) -0.0012(6) 0.0073(6)
C6 0.0260(7) 0.0278(7) 0.0313(8) -0.0030(6) -0.0016(6) 0.0067(6)
C7 0.0261(7) 0.0267(7) 0.0357(8) -0.0033(6) -0.0009(6) 0.0097(6)

loop_
_atom_type_symbol
_atom_type_description
_atom_type_scat_dispersion_real
_atom_type_scat_dispersion_imag
_atom_type_scat_source
C C 0.0033 0.0016 'International Tables Vol C Tables 4.2.6.8 and 6.1.1.4'
H H 0.0000 0.0000 'International Tables Vol C Tables 4.2.6.8 and 6.1.1.4'
N N 0.0061 0.0033 'International Tables Vol C Tables 4.2.6.8 and 6.1.1.4'
O O 0.0106 0.0060 'International Tables Vol C Tables 4.2.6.8 and 6.1.1.4'

loop_
_geom_angle_atom_site_label_1
_geom_angle_atom_site_label_2
_geom_angle_atom_site_label_3
_geom_angle
_geom_angle_site_symmetry_1
_geom_angle_site_symmetry_3
_geom_angle_publ_flag
C1 O1 H1 113.7(18) . . ?
C3 N1 C2 123.86(16) . . ?
C3 N1 C4 111.96(15) . . ?
C4 N1 C2 123.89(16) . . ?
O1 C1 C2 113.12(16) . . ?
O2 C1 O1 125.62(17) . . ?
O2 C1 C2 121.24(16) . . ?
N1 C2 C1 111.52(16) . . ?
N1 C2 H2A 109.3 . . ?
N1 C2 H2B 109.3 . . ?
C1 C2 H2A 109.3 . . ?
C1 C2 H2B 109.3 . . ?
H2A C2 H2B 108.0 . . ?
O3 C3 N1 125.08(17) . . ?
O3 C3 C5 128.81(18) . . ?
N1 C3 C5 106.10(14) . . ?
O4 C4 N1 125.07(18) . . ?
O4 C4 C6 129.02(17) . . ?
N1 C4 C6 105.91(15) . . ?
C6 C5 C3 107.81(15) . . ?
C7 C5 C3 129.38(16) . . ?
C7 C5 C6 122.81(16) . . ?
C5 C6 C4 108.15(15) . . ?
C7 C6 C4 129.02(16) 2_676 . ?
C7 C6 C5 122.83(16) 2_676 . ?
C5 C7 C6 114.36(15) . 2_676 ?
C5 C7 H7 122.8 . . ?
C6 C7 H7 122.8 2_676 . ?

loop_
_geom_bond_atom_site_label_1
_geom_bond_atom_site_label_2
_geom_bond_distance
_geom_bond_site_symmetry_2
_geom_bond_publ_flag
O1 C1 1.289(2) . ?
O1 H1 0.900(17) . ?
O2 C1 1.233(2) . ?
O3 C3 1.208(2) . ?
O4 C4 1.209(2) . ?
N1 C2 1.450(2) . ?
N1 C3 1.395(2) . ?
N1 C4 1.402(2) . ?
C1 C2 1.519(3) . ?
C2 H2A 0.9900 . ?
C2 H2B 0.9900 . ?
C3 C5 1.496(2) . ?
C4 C6 1.491(3) . ?
C5 C6 1.397(2) . ?
C5 C7 1.385(3) . ?
C6 C7 1.392(2) 2_676 ?
C7 H7 0.9500 . ?

loop_
_geom_hbond_atom_site_label_D
_geom_hbond_atom_site_label_H
_geom_hbond_atom_site_label_A
_geom_hbond_distance_DH
_geom_hbond_distance_HA
_geom_hbond_distance_DA
_geom_hbond_angle_DHA
_geom_hbond_site_symmetry_A
_geom_hbond_publ_flag
O1 H1 O2 0.900(17) 1.826(18) 2.715(2) 169(3) 2_687 yes

loop_
_geom_torsion_atom_site_label_1
_geom_torsion_atom_site_label_2
_geom_torsion_atom_site_label_3
_geom_torsion_atom_site_label_4
_geom_torsion
_geom_torsion_site_symmetry_1
_geom_torsion_site_symmetry_2
_geom_torsion_site_symmetry_3
_geom_torsion_site_symmetry_4
_geom_torsion_publ_flag
O1 C1 C2 N1 151.85(18) . . . . ?
O2 C1 C2 N1 -29.7(3) . . . . ?
O3 C3 C5 C6 179.30(18) . . . . ?
O3 C3 C5 C7 -0.7(3) . . . . ?
O4 C4 C6 C5 -177.45(18) . . . . ?
O4 C4 C6 C7 1.6(3) . . . 2_676 ?
N1 C3 C5 C6 -0.99(18) . . . . ?
N1 C3 C5 C7 178.98(16) . . . . ?
N1 C4 C6 C5 1.89(19) . . . . ?
N1 C4 C6 C7 -179.05(17) . . . 2_676 ?
C2 N1 C3 O3 -4.0(3) . . . . ?
C2 N1 C3 C5 176.29(15) . . . . ?
C2 N1 C4 O4 2.8(3) . . . . ?
C2 N1 C4 C6 -176.62(15) . . . . ?
C3 N1 C2 C1 -86.4(2) . . . . ?
C3 N1 C4 O4 176.77(17) . . . . ?
C3 N1 C4 C6 -2.62(19) . . . . ?
C3 C5 C6 C4 -0.56(18) . . . . ?
C3 C5 C6 C7 -179.68(15) . . . 2_676 ?
C3 C5 C7 C6 179.72(15) . . . 2_676 ?
C4 N1 C2 C1 86.9(2) . . . . ?
C4 N1 C3 O3 -177.99(17) . . . . ?
C4 N1 C3 C5 2.28(19) . . . . ?
C6 C5 C7 C6 -0.3(3) . . . 2_676 ?
C7 C5 C6 C4 179.47(15) . . . . ?
C7 C5 C6 C7 0.3(3) . . . 2_676 ?
